data_4128272
loop_
_publ_author_name
'Liu, Zong-Ying'
'Hu, Jiun-Wei'
'Huang, Chun-Hao'
'Huang, Teng-Hsing'
'Chen, Deng-Gao'
'Ho, Ssu-Yu'
'Chen, Kew-Yu'
'Li, Elise Y.'
'Chou, Pi-Tai'

_publ_section_title
;
 Sulfur-Based Intramolecular Hydrogen-Bond: Excited-State Hydrogen-Bond
 On/Off Switch with Dual Room-Temperature Phosphorescence.
;
_journal_issue 25
_journal_name_full 'Journal of the American Chemical Society'
_journal_page_first 9885
_journal_page_last 9894
_journal_paper_doi 10.1021/jacs.9b02765
_journal_volume 141
_journal_year 2019
_chemical_formula_moiety 'C12 H14 O2'
_chemical_formula_sum 'C12 H14 O2'
_chemical_formula_weight 190.23
_space_group_crystal_system orthorhombic
_space_group_IT_number 60
_space_group_name_Hall '-P 2n 2ab'
_space_group_name_H-M_alt 'P b c n'
_symmetry_cell_setting orthorhombic
_symmetry_space_group_name_Hall '-P 2n 2ab'
_symmetry_space_group_name_H-M 'P b c n'
_atom_sites_solution_hydrogens geom
_audit_creation_method SHELXL-2014/7
_cell_angle_alpha 90
_cell_angle_beta 90
_cell_angle_gamma 90
_cell_formula_units_Z 8
_cell_length_a 25.4036(13)
_cell_length_b 8.6525(4)
_cell_length_c 9.0953(4)
_cell_measurement_reflns_used 9891
_cell_measurement_temperature 150(2)
_cell_measurement_theta_max 27.070
_cell_measurement_theta_min 3.208
_cell_volume 1999.19(16)
_computing_cell_refinement 'SAINT V7.34A (Bruker AXS, 2006)'
_computing_data_collection 'APEX2 (Bruker AXS, 2010)'
_computing_data_reduction 'SAINT V7.34A (Bruker AXS, 2006)'
_computing_molecular_graphics 'Bruker SHELXTL'
_computing_publication_material 'Bruker SHELXTL'
_computing_structure_refinement 'SHELXL-2014/7 (Sheldrick, 2014)'
_computing_structure_solution 'SHELXL-2014/7 (Sheldrick, 2014)'
_diffrn_ambient_temperature 150(2)
_diffrn_measured_fraction_theta_full 0.998
_diffrn_measured_fraction_theta_max 0.998
_diffrn_measurement_device_type 'Bruker APEX-II CCD'
_diffrn_measurement_method '\f and \w scans'
_diffrn_radiation_probe x-ray
_diffrn_radiation_type MoK\a
_diffrn_radiation_wavelength 0.71073
_diffrn_reflns_av_R_equivalents 0.0427
_diffrn_reflns_av_unetI/netI 0.0177
_diffrn_reflns_Laue_measured_fraction_full 0.998
_diffrn_reflns_Laue_measured_fraction_max 0.998
_diffrn_reflns_limit_h_max 32
_diffrn_reflns_limit_h_min -32
_diffrn_reflns_limit_k_max 11
_diffrn_reflns_limit_k_min -11
_diffrn_reflns_limit_l_max 11
_diffrn_reflns_limit_l_min -11
_diffrn_reflns_number 31436
_diffrn_reflns_point_group_measured_fraction_full 0.998
_diffrn_reflns_point_group_measured_fraction_max 0.998
_diffrn_reflns_theta_full 25.242
_diffrn_reflns_theta_max 27.121
_diffrn_reflns_theta_min 3.347
_exptl_absorpt_coefficient_mu 0.085
_exptl_absorpt_correction_T_max 0.9281
_exptl_absorpt_correction_T_min 0.8692
_exptl_absorpt_correction_type multi-scan
_exptl_absorpt_process_details 'SADABS V2012/1 (Bruker AXS Inc.)'
_exptl_crystal_colour colourless
_exptl_crystal_density_diffrn 1.264
_exptl_crystal_description parallelepiped
_exptl_crystal_F_000 816
_exptl_crystal_size_max 0.530
_exptl_crystal_size_mid 0.480
_exptl_crystal_size_min 0.050
_refine_diff_density_max 0.266
_refine_diff_density_min -0.181
_refine_diff_density_rms 0.042
_refine_ls_extinction_method none
_refine_ls_goodness_of_fit_ref 1.032
_refine_ls_hydrogen_treatment constr
_refine_ls_matrix_type full
_refine_ls_number_parameters 127
_refine_ls_number_reflns 2203
_refine_ls_number_restraints 0
_refine_ls_restrained_S_all 1.032
_refine_ls_R_factor_all 0.0541
_refine_ls_R_factor_gt 0.0437
_refine_ls_shift/su_max 0.000
_refine_ls_shift/su_mean 0.000
_refine_ls_structure_factor_coef Fsqd
_refine_ls_weighting_details 'w=1/[\s^2^(Fo^2^)+(0.0450P)^2^+1.3175P] where P=(Fo^2^+2Fc^2^)/3'
_refine_ls_weighting_scheme calc
_refine_ls_wR_factor_gt 0.1035
_refine_ls_wR_factor_ref 0.1098
_reflns_Friedel_coverage 0.000
_reflns_number_gt 1839
_reflns_number_total 2203
_reflns_threshold_expression 'I > 2\s(I)'
_cod_data_source_file ja9b02765_si_006.cif
_cod_data_source_block och32c
_cod_depositor_comments
;
The following automatic conversions were performed:

'_symmetry_cell_setting' value 'Orthorhombic' changed to
'orthorhombic' according to
/home/data/users/saulius/crontab/automatic-downloads/current/ACS/lib/dictionaries/cif_core.dic
dictionary named 'cif_core.dic' version 2.4.2 from 2011-04-26.

Automatic conversion script
Id: cif_fix_values 4973 2017-02-22 13:04:09Z antanas 
;
_cod_original_sg_symbol_H-M Pbcn
_cod_database_code 4128272
_shelx_shelxl_version_number 2014/7
_shelx_space_group_comment
; 
The symmetry employed for this shelxl refinement is uniquely defined 
by the following loop, which should always be used as a source of 
symmetry information in preference to the above space-group names. 
They are only intended as comments. 
;
_shelx_estimated_absorpt_t_min 0.956
_shelx_estimated_absorpt_t_max 0.996

loop_
_space_group_symop_operation_xyz
'x, y, z'
'-x+1/2, -y+1/2, z+1/2'
'-x, y, -z+1/2'
'x+1/2, -y+1/2, -z'
'-x, -y, -z'
'x-1/2, y-1/2, -z-1/2'
'x, -y, z-1/2'
'-x-1/2, y-1/2, z'

loop_
_atom_site_label
_atom_site_type_symbol
_atom_site_fract_x
_atom_site_fract_y
_atom_site_fract_z
_atom_site_U_iso_or_equiv
_atom_site_adp_type
_atom_site_occupancy
_atom_site_site_symmetry_order
_atom_site_calc_flag
_atom_site_refinement_flags_posn
_atom_site_refinement_flags_adp
O1 O 0.21564(4) 0.08279(12) 0.80692(12) 0.0258(3) Uani 1 1 d . .
O2 O 0.15363(5) 0.34559(12) 0.92959(14) 0.0348(3) Uani 1 1 d . .
C1 C 0.18418(5) -0.00489(17) 0.89365(15) 0.0209(3) Uani 1 1 d . .
C2 C 0.18954(6) -0.16430(17) 0.91099(17) 0.0262(3) Uani 1 1 d . .
H2A H 0.2167 -0.2179 0.8606 0.031 Uiso 1 1 calc R U
C3 C 0.15514(6) -0.24495(17) 1.00187(17) 0.0289(3) Uani 1 1 d . .
H3A H 0.1593 -0.3536 1.0119 0.035 Uiso 1 1 calc R U
C4 C 0.11503(6) -0.17205(16) 1.07819(16) 0.0263(3) Uani 1 1 d . .
H4A H 0.0917 -0.2291 1.1391 0.032 Uiso 1 1 calc R U
C5 C 0.11002(5) -0.01271(16) 1.06288(15) 0.0205(3) Uani 1 1 d . .
C6 C 0.07147(6) 0.09207(16) 1.14003(16) 0.0232(3) Uani 1 1 d . .
H6A H 0.0800 0.1003 1.2459 0.028 Uiso 1 1 calc R U
H6B H 0.0351 0.0526 1.1296 0.028 Uiso 1 1 calc R U
C7 C 0.07742(5) 0.25000(16) 1.06347(16) 0.0202(3) Uani 1 1 d . .
C8 C 0.12978(5) 0.23555(15) 0.97886(15) 0.0200(3) Uani 1 1 d . .
C9 C 0.14377(5) 0.07054(15) 0.97169(15) 0.0190(3) Uani 1 1 d . .
C10 C 0.25447(6) 0.00284(19) 0.71997(17) 0.0286(3) Uani 1 1 d . .
H10A H 0.2747 0.0780 0.6623 0.043 Uiso 1 1 calc R U
H10B H 0.2783 -0.0541 0.7850 0.043 Uiso 1 1 calc R U
H10C H 0.2368 -0.0697 0.6534 0.043 Uiso 1 1 calc R U
C11 C 0.07910(7) 0.38658(18) 1.16847(19) 0.0312(4) Uani 1 1 d . .
H11A H 0.0829 0.4825 1.1122 0.047 Uiso 1 1 calc R U
H11B H 0.0464 0.3902 1.2255 0.047 Uiso 1 1 calc R U
H11C H 0.1091 0.3751 1.2354 0.047 Uiso 1 1 calc R U
C12 C 0.03387(6) 0.2724(2) 0.94880(18) 0.0312(4) Uani 1 1 d . .
H12A H 0.0333 0.1835 0.8820 0.047 Uiso 1 1 calc R U
H12B H -0.0002 0.2811 0.9986 0.047 Uiso 1 1 calc R U
H12C H 0.0407 0.3669 0.8925 0.047 Uiso 1 1 calc R U

loop_
_atom_site_aniso_label
_atom_site_aniso_U_11
_atom_site_aniso_U_22
_atom_site_aniso_U_33
_atom_site_aniso_U_23
_atom_site_aniso_U_13
_atom_site_aniso_U_12
O1 0.0204(5) 0.0244(5) 0.0325(6) -0.0025(4) 0.0046(4) 0.0014(4)
O2 0.0368(6) 0.0183(5) 0.0493(7) 0.0014(5) 0.0173(5) -0.0040(5)
C1 0.0198(6) 0.0211(6) 0.0218(7) -0.0023(5) -0.0043(5) 0.0000(5)
C2 0.0282(8) 0.0219(7) 0.0285(8) -0.0043(6) -0.0050(6) 0.0074(6)
C3 0.0393(9) 0.0172(7) 0.0302(8) 0.0004(6) -0.0083(7) 0.0036(6)
C4 0.0350(8) 0.0187(7) 0.0252(7) 0.0034(6) -0.0041(6) -0.0026(6)
C5 0.0232(6) 0.0192(6) 0.0191(6) -0.0002(5) -0.0042(5) -0.0007(5)
C6 0.0262(7) 0.0204(7) 0.0229(7) 0.0027(6) 0.0028(6) -0.0023(6)
C7 0.0204(6) 0.0179(6) 0.0224(7) 0.0007(5) 0.0016(5) -0.0002(5)
C8 0.0213(7) 0.0178(7) 0.0211(7) -0.0011(5) 0.0003(5) -0.0007(5)
C9 0.0199(6) 0.0168(6) 0.0203(7) -0.0013(5) -0.0044(5) -0.0004(5)
C10 0.0205(7) 0.0372(8) 0.0280(7) -0.0056(6) 0.0001(6) 0.0066(6)
C11 0.0354(8) 0.0236(7) 0.0345(8) -0.0063(6) 0.0096(7) -0.0016(6)
C12 0.0251(8) 0.0363(9) 0.0322(8) 0.0070(7) -0.0017(6) 0.0015(6)

loop_
_atom_type_symbol
_atom_type_description
_atom_type_scat_dispersion_real
_atom_type_scat_dispersion_imag
_atom_type_scat_source
C C 0.0033 0.0016 'International Tables Vol C Tables 4.2.6.8 and 6.1.1.4'
H H 0.0000 0.0000 'International Tables Vol C Tables 4.2.6.8 and 6.1.1.4'
O O 0.0106 0.0060 'International Tables Vol C Tables 4.2.6.8 and 6.1.1.4'

loop_
_geom_angle_atom_site_label_1
_geom_angle_atom_site_label_2
_geom_angle_atom_site_label_3
_geom_angle
C1 O1 C10 117.02(12)
O1 C1 C2 124.19(13)
O1 C1 C9 117.63(12)
C2 C1 C9 118.18(13)
C3 C2 C1 120.14(14)
C3 C2 H2A 119.9
C1 C2 H2A 119.9
C4 C3 C2 122.12(14)
C4 C3 H3A 118.9
C2 C3 H3A 118.9
C5 C4 C3 117.93(14)
C5 C4 H4A 121.0
C3 C4 H4A 121.0
C4 C5 C9 121.02(13)
C4 C5 C6 127.49(13)
C9 C5 C6 111.46(12)
C5 C6 C7 105.03(11)
C5 C6 H6A 110.7
C7 C6 H6A 110.7
C5 C6 H6B 110.7
C7 C6 H6B 110.7
H6A C6 H6B 108.8
C11 C7 C6 114.09(12)
C11 C7 C12 110.46(12)
C6 C7 C12 110.41(12)
C11 C7 C8 110.64(12)
C6 C7 C8 103.78(11)
C12 C7 C8 107.05(12)
O2 C8 C9 128.56(13)
O2 C8 C7 123.44(12)
C9 C8 C7 108.00(11)
C5 C9 C1 120.59(13)
C5 C9 C8 109.04(12)
C1 C9 C8 130.35(13)
O1 C10 H10A 109.5
O1 C10 H10B 109.5
H10A C10 H10B 109.5
O1 C10 H10C 109.5
H10A C10 H10C 109.5
H10B C10 H10C 109.5
C7 C11 H11A 109.5
C7 C11 H11B 109.5
H11A C11 H11B 109.5
C7 C11 H11C 109.5
H11A C11 H11C 109.5
H11B C11 H11C 109.5
C7 C12 H12A 109.5
C7 C12 H12B 109.5
H12A C12 H12B 109.5
C7 C12 H12C 109.5
H12A C12 H12C 109.5
H12B C12 H12C 109.5

loop_
_geom_bond_atom_site_label_1
_geom_bond_atom_site_label_2
_geom_bond_distance
O1 C1 1.3551(17)
O1 C10 1.4413(17)
O2 C8 1.2143(17)
C1 C2 1.395(2)
C1 C9 1.4084(19)
C2 C3 1.391(2)
C2 H2A 0.9500
C3 C4 1.385(2)
C3 H3A 0.9500
C4 C5 1.392(2)
C4 H4A 0.9500
C5 C9 1.3937(19)
C5 C6 1.5076(19)
C6 C7 1.5411(19)
C6 H6A 0.9900
C6 H6B 0.9900
C7 C11 1.520(2)
C7 C12 1.533(2)
C7 C8 1.5418(19)
C8 C9 1.4728(18)
C10 H10A 0.9800
C10 H10B 0.9800
C10 H10C 0.9800
C11 H11A 0.9800
C11 H11B 0.9800
C11 H11C 0.9800
C12 H12A 0.9800
C12 H12B 0.9800
C12 H12C 0.9800

loop_
_geom_torsion_atom_site_label_1
_geom_torsion_atom_site_label_2
_geom_torsion_atom_site_label_3
_geom_torsion_atom_site_label_4
_geom_torsion
C10 O1 C1 C2 4.56(19)
C10 O1 C1 C9 -175.85(12)
O1 C1 C2 C3 -179.62(13)
C9 C1 C2 C3 0.8(2)
C1 C2 C3 C4 -0.3(2)
C2 C3 C4 C5 -0.6(2)
C3 C4 C5 C9 1.0(2)
C3 C4 C5 C6 -176.76(14)
C4 C5 C6 C7 -171.04(14)
C9 C5 C6 C7 10.99(15)
C5 C6 C7 C11 -136.16(13)
C5 C6 C7 C12 98.75(13)
C5 C6 C7 C8 -15.68(14)
C11 C7 C8 O2 -41.4(2)
C6 C7 C8 O2 -164.16(14)
C12 C7 C8 O2 79.04(17)
C11 C7 C8 C9 138.42(13)
C6 C7 C8 C9 15.64(14)
C12 C7 C8 C9 -101.17(13)
C4 C5 C9 C1 -0.6(2)
C6 C5 C9 C1 177.56(12)
C4 C5 C9 C8 -179.17(13)
C6 C5 C9 C8 -1.05(16)
O1 C1 C9 C5 -179.98(12)
C2 C1 C9 C5 -0.37(19)
O1 C1 C9 C8 -1.7(2)
C2 C1 C9 C8 177.91(14)
O2 C8 C9 C5 170.31(15)
C7 C8 C9 C5 -9.47(15)
O2 C8 C9 C1 -8.1(3)
C7 C8 C9 C1 172.09(13)
